data_7131989
loop_
_publ_author_name
'BARRIOS MORENO, LEONI ALEJANDRA ALEJANDRA'
'Teat, Simon'
'Roubeau, Olivier'
'Aromi, Guillem'

_publ_section_title
;
 A Supramolecular Helicate with Two Independent Fe(II) Switchable Centres
 and a [Fe(anilate)3]3&#x2212; Guest
;
_journal_name_full 'Chemical Communications'
_journal_paper_doi 10.1039/D3CC02278A
_journal_year 2023
_chemical_formula_moiety 'C84 H60 Fe2 N18, C18 H6 Fe O12, B F4, 2.7(C H4 O)'
_chemical_formula_sum 'C104.7 H76.8 B F4 Fe3 N18 O14.7'
_chemical_formula_weight 2076.62
_space_group_crystal_system cubic
_space_group_IT_number 198
_space_group_name_Hall 'P 2ac 2ab 3'
_space_group_name_H-M_alt 'P 21 3'
_atom_sites_solution_hydrogens mixed
_audit_creation_method SHELXL-2017/1
_audit_update_record
;
2023-07-19 deposited with the CCDC.	2023-08-03 downloaded from the CCDC.
;
_cell_angle_alpha 90
_cell_angle_beta 90
_cell_angle_gamma 90
_cell_formula_units_Z 4
_cell_length_a 21.611(3)
_cell_length_b 21.611(3)
_cell_length_c 21.611(3)
_cell_measurement_reflns_used 6423
_cell_measurement_temperature 320(2)
_cell_measurement_theta_max 33.42
_cell_measurement_theta_min 1.37
_cell_volume 10093(2)
_computing_cell_refinement XDS
_computing_data_collection 'autoPROC package'
_computing_data_reduction
;
autoPROC (Vonrhein, C., Flensburg, C., Keller, P., Sharff, A., Smart, O., Paciorek, W., Womack, T. & Bricogne, G. (2011). Acta Cryst. D67, 293-302)
XDS (Kabsch, W. (2010). Acta Cryst. D66, 125-132)
pointless (Evans, P.R. (2006). Acta Cryst. D62, 72-82)
aimless (Evans, P. R. and Murshudov, G. N., 2013)
ccp4 (Winn, M. D. et al., 2011)
;
_computing_structure_refinement 'SHELXL-2017/1 (Sheldrick, 2017)'
_computing_structure_solution 'SHELXT 2018/2 (Sheldrick, 2018)'
_diffrn_ambient_temperature 320(2)
_diffrn_measured_fraction_theta_full 1.000
_diffrn_measured_fraction_theta_max 1.000
_diffrn_measurement_device_type 'MD2M - Maatel + Dectris PILATUS 6M'
_diffrn_measurement_method '\w rotation'
_diffrn_radiation_monochromator 'silicon 111'
_diffrn_radiation_source 'ALBA XALOC beamline'
_diffrn_radiation_type synchrotron
_diffrn_radiation_wavelength 0.72032
_diffrn_reflns_av_R_equivalents 0.0602
_diffrn_reflns_av_unetI/netI 0.0225
_diffrn_reflns_Laue_measured_fraction_full 1.000
_diffrn_reflns_Laue_measured_fraction_max 1.000
_diffrn_reflns_limit_h_max 29
_diffrn_reflns_limit_h_min -29
_diffrn_reflns_limit_k_max 29
_diffrn_reflns_limit_k_min -29
_diffrn_reflns_limit_l_max 29
_diffrn_reflns_limit_l_min -29
_diffrn_reflns_number 164306
_diffrn_reflns_point_group_measured_fraction_full 0.999
_diffrn_reflns_point_group_measured_fraction_max 0.999
_diffrn_reflns_theta_full 29.108
_diffrn_reflns_theta_max 29.108
_diffrn_reflns_theta_min 1.351
_exptl_absorpt_coefficient_mu 0.539
_exptl_absorpt_correction_T_max 1.0
_exptl_absorpt_correction_T_min 0.94
_exptl_absorpt_correction_type multi-scan
_exptl_absorpt_process_details XDS/XSCALE
_exptl_crystal_colour 'dark orange'
_exptl_crystal_density_diffrn 1.373
_exptl_crystal_description block
_exptl_crystal_F_000 4292
_exptl_crystal_size_max 0.250
_exptl_crystal_size_mid 0.200
_exptl_crystal_size_min 0.200
_refine_diff_density_max 0.346
_refine_diff_density_min -0.260
_refine_diff_density_rms 0.063
_refine_ls_abs_structure_details
;
 Flack x determined using 3777 quotients [(I+)-(I-)]/[(I+)+(I-)]
 (Parsons, Flack and Wagner, Acta Cryst. B69 (2013) 249-259).
;
_refine_ls_abs_structure_Flack 0.078(3)
_refine_ls_extinction_coef 0.0319(15)
_refine_ls_extinction_expression Fc^*^=kFc[1+0.001xFc^2^\l^3^/sin(2\q)]^-1/4^
_refine_ls_extinction_method 'SHELXL-2017/1 (Sheldrick 2017)'
_refine_ls_goodness_of_fit_ref 1.058
_refine_ls_hydrogen_treatment mixed
_refine_ls_matrix_type full
_refine_ls_number_parameters 476
_refine_ls_number_reflns 8704
_refine_ls_number_restraints 91
_refine_ls_restrained_S_all 1.080
_refine_ls_R_factor_all 0.0408
_refine_ls_R_factor_gt 0.0402
_refine_ls_shift/su_max 0.001
_refine_ls_shift/su_mean 0.000
_refine_ls_structure_factor_coef Fsqd
_refine_ls_weighting_details 'w=1/[\s^2^(Fo^2^)+(0.0921P)^2^+0.1171P] where P=(Fo^2^+2Fc^2^)/3'
_refine_ls_weighting_scheme calc
_refine_ls_wR_factor_gt 0.1134
_refine_ls_wR_factor_ref 0.1143
_reflns_Friedel_coverage 0.858
_reflns_Friedel_fraction_full 0.998
_reflns_Friedel_fraction_max 0.998
_reflns_number_gt 8410
_reflns_number_total 8704
_reflns_threshold_expression 'I > 2\s(I)'
_cod_data_source_file d3cc02278a2.cif
_cod_data_source_block lb2205_fresh1_320K
_cod_original_cell_volume 10093(4)
_cod_original_formula_sum 'C104.70 H76.80 B F4 Fe3 N18 O14.70'
_cod_database_code 7131989
_shelx_shelxl_version_number 2017/1
_shelx_space_group_comment
;
The symmetry employed for this shelxl refinement is uniquely defined
by the following loop, which should always be used as a source of
symmetry information in preference to the above space-group names.
They are only intended as comments.
;
_shelx_estimated_absorpt_t_min 0.877
_shelx_estimated_absorpt_t_max 0.900

loop_
_space_group_symop_operation_xyz
'x, y, z'
'-x+1/2, -y, z+1/2'
'-x, y+1/2, -z+1/2'
'x+1/2, -y+1/2, -z'
'z, x, y'
'z+1/2, -x+1/2, -y'
'-z+1/2, -x, y+1/2'
'-z, x+1/2, -y+1/2'
'y, z, x'
'-y, z+1/2, -x+1/2'
'y+1/2, -z+1/2, -x'
'-y+1/2, -z, x+1/2'

loop_
_atom_site_label
_atom_site_type_symbol
_atom_site_fract_x
_atom_site_fract_y
_atom_site_fract_z
_atom_site_U_iso_or_equiv
_atom_site_adp_type
_atom_site_occupancy
_atom_site_site_symmetry_order
_atom_site_calc_flag
_atom_site_refinement_flags_posn
_atom_site_refinement_flags_adp
_atom_site_refinement_flags_occupancy
_atom_site_disorder_assembly
_atom_site_disorder_group
Fe1 Fe 0.45310(2) 0.45310(2) 0.45310(2) 0.05913(13) Uani 1 3 d S T P . .
Fe2 Fe 0.16545(2) 0.16545(2) 0.16545(2) 0.06557(15) Uani 1 3 d S T P . .
N1 N 0.50730(9) 0.41975(9) 0.52140(9) 0.0669(4) Uani 1 1 d . . . . .
N2 N 0.39608(8) 0.39245(9) 0.49003(8) 0.0626(3) Uani 1 1 d . . . . .
N3 N 0.33595(8) 0.37674(9) 0.48366(8) 0.0635(3) Uani 1 1 d D . . . .
H3 H 0.3175(18) 0.3916(19) 0.4487(14) 0.095 Uiso 1 1 d D U . . .
N4 N 0.12898(9) 0.25584(11) 0.27419(10) 0.0727(4) Uani 1 1 d D . . . .
H4 H 0.1661(15) 0.253(2) 0.293(2) 0.109 Uiso 1 1 d D U . . .
N5 N 0.12666(9) 0.23627(11) 0.21526(9) 0.0714(4) Uani 1 1 d . . . . .
N6 N 0.09917(12) 0.19963(12) 0.10382(11) 0.0806(5) Uani 1 1 d . . . . .
C1 C 0.56585(11) 0.43585(13) 0.53419(14) 0.0775(6) Uani 1 1 d . . . . .
H1A H 0.586161 0.463019 0.507711 0.093 Uiso 1 1 calc R U . . .
C2 C 0.59720(15) 0.41340(16) 0.58559(17) 0.0923(8) Uani 1 1 d . . . . .
H2A H 0.637489 0.426120 0.593789 0.111 Uiso 1 1 calc R U . . .
C3 C 0.56806(17) 0.37224(19) 0.62410(18) 0.1000(10) Uani 1 1 d . . . . .
H3A H 0.588584 0.356529 0.658504 0.120 Uiso 1 1 calc R U . . .
C4 C 0.50781(15) 0.35420(17) 0.61144(16) 0.0900(8) Uani 1 1 d . . . . .
H4A H 0.487288 0.326199 0.636872 0.108 Uiso 1 1 calc R U . . .
C5 C 0.47895(11) 0.37913(11) 0.55967(11) 0.0701(5) Uani 1 1 d . . . . .
C6 C 0.41499(11) 0.36615(11) 0.54235(10) 0.0676(4) Uani 1 1 d . . . . .
C7 C 0.36749(12) 0.33273(13) 0.57010(11) 0.0740(5) Uani 1 1 d . . . . .
H7A H 0.369235 0.310297 0.606784 0.089 Uiso 1 1 calc R U . . .
C8 C 0.31741(11) 0.34002(11) 0.53156(10) 0.0674(4) Uani 1 1 d . . . . .
C9 C 0.20736(11) 0.33239(14) 0.49717(11) 0.0750(5) Uani 1 1 d . . . . .
H9A H 0.215761 0.359485 0.464806 0.090 Uiso 1 1 calc R U . . .
C10 C 0.25434(11) 0.31519(12) 0.53724(10) 0.0707(5) Uani 1 1 d . . . . .
C11 C 0.24145(15) 0.27448(16) 0.58543(13) 0.0849(7) Uani 1 1 d . . . . .
H11A H 0.272674 0.262402 0.612477 0.102 Uiso 1 1 calc R U . . .
C12 C 0.18177(19) 0.2520(2) 0.59293(17) 0.1066(11) Uani 1 1 d . . . . .
H12A H 0.173140 0.224517 0.624916 0.128 Uiso 1 1 calc R U . . .
C13 C 0.13588(16) 0.2698(2) 0.55387(16) 0.1027(10) Uani 1 1 d . . . . .
H13A H 0.095910 0.255121 0.560101 0.123 Uiso 1 1 calc R U . . .
C14 C 0.14758(12) 0.30939(16) 0.50497(12) 0.0815(6) Uani 1 1 d . . . . .
C15 C 0.11186(11) 0.30775(14) 0.39652(12) 0.0774(6) Uani 1 1 d . . . . .
H15A H 0.150898 0.293153 0.385796 0.093 Uiso 1 1 calc R U . . .
C16 C 0.09951(12) 0.32211(18) 0.45853(14) 0.0873(7) Uani 1 1 d . . . . .
C17 C 0.04109(17) 0.3450(3) 0.47357(19) 0.1262(18) Uani 1 1 d . . . . .
H17A H 0.031706 0.354843 0.514398 0.151 Uiso 1 1 calc R U . . .
C18 C -0.00267(18) 0.3531(4) 0.4281(2) 0.143(2) Uani 1 1 d . . . . .
H18A H -0.041345 0.368869 0.438385 0.171 Uiso 1 1 calc R U . . .
C19 C 0.01002(16) 0.3380(3) 0.3671(2) 0.1175(14) Uani 1 1 d . . . . .
H19A H -0.020082 0.343550 0.336833 0.141 Uiso 1 1 calc R U . . .
C20 C 0.06789(12) 0.31463(17) 0.35113(14) 0.0828(6) Uani 1 1 d . . . . .
C21 C 0.07902(11) 0.29135(13) 0.28816(12) 0.0743(5) Uani 1 1 d . . . . .
C22 C 0.04275(13) 0.29439(14) 0.23598(13) 0.0798(6) Uani 1 1 d . . . . .
H22A H 0.005425 0.315273 0.231196 0.096 Uiso 1 1 calc R U . . .
C23 C 0.07409(12) 0.25935(12) 0.19181(12) 0.0737(5) Uani 1 1 d . . . . .
C24 C 0.05942(14) 0.24150(13) 0.12801(13) 0.0790(6) Uani 1 1 d . . . . .
C25 C 0.0087(2) 0.2644(2) 0.09655(19) 0.1063(11) Uani 1 1 d . . . . .
H25A H -0.018363 0.291946 0.115453 0.128 Uiso 1 1 calc R U . . .
C26 C -0.0007(3) 0.2453(3) 0.0367(2) 0.1322(18) Uani 1 1 d . . . . .
H26A H -0.034054 0.260471 0.014059 0.159 Uiso 1 1 calc R U . . .
C27 C 0.0398(3) 0.2034(3) 0.0103(2) 0.1309(17) Uani 1 1 d . . . . .
H27A H 0.033929 0.189964 -0.030198 0.157 Uiso 1 1 calc R U . . .
C28 C 0.0895(2) 0.1815(2) 0.04478(16) 0.1055(10) Uani 1 1 d . . . . .
H28A H 0.116793 0.153571 0.026727 0.127 Uiso 1 1 calc R U . . .
Fe3 Fe 0.30955(2) 0.30955(2) 0.30955(2) 0.06452(14) Uani 1 3 d S T P . .
O1 O 0.27763(7) 0.38014(8) 0.36078(7) 0.0652(3) Uani 1 1 d . . . . .
O2 O 0.24676(8) 0.34137(8) 0.24984(7) 0.0692(4) Uani 1 1 d . . . . .
O3 O 0.11251(15) 0.51076(17) 0.22671(14) 0.1219(11) Uani 1 1 d . U . . .
O4 O 0.13887(17) 0.54621(17) 0.34272(15) 0.1297(12) Uani 1 1 d . U . . .
C29 C 0.23478(10) 0.41279(11) 0.33322(10) 0.0642(4) Uani 1 1 d . . . . .
C30 C 0.21849(11) 0.39161(11) 0.26868(10) 0.0663(4) Uani 1 1 d . . . . .
C31 C 0.17791(13) 0.42431(16) 0.23393(13) 0.0834(7) Uani 1 1 d . . . . .
H31A H 0.168656 0.410566 0.194214 0.100 Uiso 1 1 calc R U . . .
C32 C 0.14902(14) 0.47899(17) 0.25628(14) 0.0878(7) Uani 1 1 d . U . . .
C33 C 0.16401(14) 0.49917(16) 0.32352(14) 0.0860(7) Uani 1 1 d . U . . .
C34 C 0.20677(12) 0.46322(13) 0.35835(12) 0.0756(5) Uani 1 1 d . . . . .
H34A H 0.215698 0.474380 0.398938 0.091 Uiso 1 1 calc R U . . .
O1S O 0.2832(8) 0.1158(8) 0.6904(8) 0.359(8) Uani 0.9 1 d . U P . .
H1S H 0.286658 0.091565 0.719404 0.539 Uiso 0.9 1 d R U P . .
C1S C 0.2320(5) 0.1042(6) 0.6542(4) 0.182(3) Uani 0.9 1 d . U P . .
H1S1 H 0.195494 0.107992 0.679147 0.273 Uiso 0.9 1 d R U P . .
H1S2 H 0.236014 0.062332 0.639957 0.273 Uiso 0.9 1 d R U P . .
H1S3 H 0.228954 0.131482 0.619247 0.273 Uiso 0.9 1 d R U P . .
B1 B -0.1147(8) 0.3829(9) 0.1193(11) 0.131(3) Uani 0.3333 1 d D U P A -1
F1 F -0.1057(9) 0.3555(9) 0.1776(9) 0.189(7) Uani 0.3333 1 d D U P A -1
F2 F -0.0592(5) 0.4119(7) 0.1072(9) 0.198(6) Uani 0.3333 1 d D U P A -1
F3 F -0.1631(8) 0.4239(8) 0.1224(10) 0.177(7) Uani 0.3333 1 d D U P A -1
F4 F -0.1273(9) 0.3369(8) 0.0772(10) 0.161(7) Uani 0.3333 1 d D U P A -1

loop_
_atom_site_aniso_label
_atom_site_aniso_U_11
_atom_site_aniso_U_22
_atom_site_aniso_U_33
_atom_site_aniso_U_23
_atom_site_aniso_U_13
_atom_site_aniso_U_12
Fe1 0.05913(13) 0.05913(13) 0.05913(13) 0.00178(10) 0.00178(10) 0.00178(10)
Fe2 0.06557(15) 0.06557(15) 0.06557(15) 0.00405(12) 0.00405(12) 0.00405(12)
N1 0.0623(8) 0.0688(9) 0.0697(9) 0.0014(7) -0.0047(7) 0.0051(7)
N2 0.0601(8) 0.0685(8) 0.0590(8) 0.0041(6) 0.0013(6) 0.0014(7)
N3 0.0611(8) 0.0717(9) 0.0577(7) 0.0011(7) 0.0028(6) -0.0013(7)
N4 0.0609(8) 0.0926(13) 0.0646(9) 0.0047(8) 0.0030(7) -0.0004(8)
N5 0.0648(9) 0.0849(11) 0.0643(9) 0.0077(8) 0.0000(7) 0.0035(8)
N6 0.0884(13) 0.0856(13) 0.0677(10) 0.0045(9) -0.0061(9) 0.0020(10)
C1 0.0641(10) 0.0811(13) 0.0874(14) 0.0033(11) -0.0086(10) 0.0045(10)
C2 0.0744(14) 0.0932(17) 0.109(2) 0.0094(15) -0.0249(14) 0.0038(12)
C3 0.0910(18) 0.107(2) 0.102(2) 0.0195(18) -0.0331(16) 0.0072(16)
C4 0.0877(16) 0.0945(17) 0.0879(16) 0.0222(14) -0.0169(13) -0.0006(13)
C5 0.0688(10) 0.0722(11) 0.0692(11) 0.0050(9) -0.0068(9) 0.0016(9)
C6 0.0682(10) 0.0729(11) 0.0618(9) 0.0071(8) -0.0027(8) 0.0010(8)
C7 0.0790(12) 0.0794(12) 0.0636(10) 0.0100(9) 0.0018(9) -0.0029(10)
C8 0.0706(11) 0.0729(11) 0.0587(9) 0.0007(8) 0.0069(8) -0.0016(9)
C9 0.0690(11) 0.0923(14) 0.0637(10) -0.0015(10) 0.0124(9) -0.0084(10)
C10 0.0733(11) 0.0791(12) 0.0598(9) -0.0037(9) 0.0115(8) -0.0044(9)
C11 0.0862(15) 0.0954(17) 0.0731(13) 0.0108(12) 0.0102(11) -0.0107(13)
C12 0.097(2) 0.135(3) 0.0880(18) 0.0229(19) 0.0167(16) -0.027(2)
C13 0.0831(16) 0.140(3) 0.0852(17) 0.0074(18) 0.0228(14) -0.0265(18)
C14 0.0691(11) 0.1075(18) 0.0679(11) -0.0068(12) 0.0169(9) -0.0072(12)
C15 0.0592(9) 0.0996(16) 0.0735(12) -0.0035(11) 0.0120(9) 0.0005(10)
C16 0.0627(11) 0.121(2) 0.0777(14) -0.0105(14) 0.0153(10) -0.0031(12)
C17 0.0778(17) 0.209(5) 0.0912(19) -0.025(3) 0.0231(15) 0.019(2)
C18 0.0737(17) 0.234(7) 0.121(3) -0.031(4) 0.0142(18) 0.038(3)
C19 0.0700(14) 0.178(4) 0.105(2) -0.016(3) 0.0024(15) 0.028(2)
C20 0.0627(11) 0.1029(17) 0.0829(14) -0.0056(13) 0.0081(10) 0.0016(11)
C21 0.0616(10) 0.0850(13) 0.0764(12) 0.0026(10) 0.0009(9) 0.0009(9)
C22 0.0726(12) 0.0849(14) 0.0819(14) 0.0013(11) -0.0066(11) 0.0106(11)
C23 0.0714(11) 0.0753(12) 0.0745(12) 0.0083(10) -0.0038(10) 0.0071(9)
C24 0.0849(14) 0.0782(13) 0.0737(12) 0.0095(10) -0.0110(11) 0.0050(11)
C25 0.115(2) 0.109(2) 0.095(2) 0.0072(17) -0.0298(19) 0.025(2)
C26 0.160(4) 0.136(3) 0.100(2) 0.007(2) -0.054(3) 0.032(3)
C27 0.165(4) 0.145(4) 0.0830(19) 0.002(2) -0.044(2) 0.023(3)
C28 0.130(3) 0.113(2) 0.0731(15) -0.0043(16) -0.0183(17) 0.014(2)
Fe3 0.06452(14) 0.06452(14) 0.06452(14) 0.00205(11) 0.00205(11) 0.00205(11)
O1 0.0662(7) 0.0723(8) 0.0572(6) -0.0009(6) -0.0014(6) 0.0097(6)
O2 0.0768(8) 0.0695(8) 0.0612(7) -0.0013(6) -0.0028(6) 0.0104(7)
O3 0.1117(18) 0.145(2) 0.1087(17) -0.0158(17) -0.0267(15) 0.0624(18)
O4 0.138(2) 0.138(2) 0.1133(18) -0.0388(17) -0.0297(17) 0.074(2)
C29 0.0593(8) 0.0729(10) 0.0605(9) 0.0017(8) 0.0016(7) 0.0029(8)
C30 0.0643(10) 0.0728(11) 0.0619(9) -0.0027(8) 0.0003(8) 0.0036(8)
C31 0.0759(13) 0.1040(18) 0.0703(12) -0.0071(12) -0.0095(10) 0.0184(13)
C32 0.0785(14) 0.1058(19) 0.0791(13) -0.0032(12) -0.0081(11) 0.0267(14)
C33 0.0763(13) 0.0960(17) 0.0855(14) -0.0128(13) -0.0050(11) 0.0238(12)
C34 0.0702(11) 0.0878(15) 0.0688(11) -0.0099(10) -0.0009(9) 0.0129(10)
O1S 0.364(16) 0.368(16) 0.347(16) 0.046(14) -0.145(12) 0.007(14)
C1S 0.196(8) 0.201(8) 0.150(6) 0.027(6) 0.049(5) -0.009(7)
B1 0.102(8) 0.104(12) 0.188(12) -0.051(7) -0.050(10) 0.027(5)
F1 0.207(17) 0.172(12) 0.189(11) -0.028(8) -0.041(10) 0.025(11)
F2 0.145(8) 0.150(10) 0.30(2) -0.046(11) 0.007(10) -0.007(8)
F3 0.143(9) 0.163(12) 0.226(16) -0.113(11) -0.066(11) 0.070(8)
F4 0.140(10) 0.128(10) 0.214(15) -0.082(10) -0.054(10) 0.051(7)

loop_
_atom_type_symbol
_atom_type_description
_atom_type_scat_dispersion_real
_atom_type_scat_dispersion_imag
_atom_type_scat_source
C C 0.0034 0.0017 'XDisp Program in WinGX L.J. Farrugia, J.Appl.Cryst. 2012,45,849-854'
H H 0.0000 0.0000 'XDisp Program in WinGX L.J. Farrugia, J.Appl.Cryst. 2012,45,849-854'
B B 0.0017 0.0007 'XDisp Program in WinGX L.J. Farrugia, J.Appl.Cryst. 2012,45,849-854'
N N 0.0066 0.0035 'XDisp Program in WinGX L.J. Farrugia, J.Appl.Cryst. 2012,45,849-854'
O O 0.0115 0.0065 'XDisp Program in WinGX L.J. Farrugia, J.Appl.Cryst. 2012,45,849-854'
F F 0.0186 0.0109 'XDisp Program in WinGX L.J. Farrugia, J.Appl.Cryst. 2012,45,849-854'
Fe Fe 0.3512 0.8903 'XDisp Program in WinGX L.J. Farrugia, J.Appl.Cryst. 2012,45,849-854'

loop_
_geom_angle_atom_site_label_1
_geom_angle_atom_site_label_2
_geom_angle_atom_site_label_3
_geom_angle
_geom_angle_site_symmetry_1
_geom_angle_site_symmetry_3
_geom_angle_publ_flag
N2 Fe1 N2 96.14(7) . 9 ?
N2 Fe1 N2 96.14(7) . 5 ?
N2 Fe1 N2 96.14(7) 9 5 ?
N2 Fe1 N1 91.61(8) . 9 ?
N2 Fe1 N1 80.15(8) 9 9 ?
N2 Fe1 N1 171.74(8) 5 9 ?
N2 Fe1 N1 171.74(8) . 5 ?
N2 Fe1 N1 91.61(8) 9 5 ?
N2 Fe1 N1 80.15(8) 5 5 ?
N1 Fe1 N1 92.52(8) 9 5 ?
N2 Fe1 N1 80.15(8) . . ?
N2 Fe1 N1 171.74(8) 9 . ?
N2 Fe1 N1 91.61(8) 5 . ?
N1 Fe1 N1 92.52(8) 9 . ?
N1 Fe1 N1 92.52(8) 5 . ?
N5 Fe2 N5 97.35(8) 5 9 ?
N5 Fe2 N5 97.35(8) 5 . ?
N5 Fe2 N5 97.35(8) 9 . ?
N5 Fe2 N6 168.42(9) 5 . ?
N5 Fe2 N6 93.76(9) 9 . ?
N5 Fe2 N6 77.91(9) . . ?
N5 Fe2 N6 93.76(9) 5 9 ?
N5 Fe2 N6 77.91(9) 9 9 ?
N5 Fe2 N6 168.42(9) . 9 ?
N6 Fe2 N6 91.76(10) . 9 ?
N5 Fe2 N6 77.91(9) 5 5 ?
N5 Fe2 N6 168.42(9) 9 5 ?
N5 Fe2 N6 93.76(9) . 5 ?
N6 Fe2 N6 91.76(10) . 5 ?
N6 Fe2 N6 91.76(10) 9 5 ?
C1 N1 C5 118.0(2) . . ?
C1 N1 Fe1 127.30(18) . . ?
C5 N1 Fe1 114.59(15) . . ?
C6 N2 N3 105.96(18) . . ?
C6 N2 Fe1 115.91(15) . . ?
N3 N2 Fe1 136.78(14) . . ?
N2 N3 C8 110.58(18) . . ?
N2 N3 H3 115(3) . . ?
C8 N3 H3 135(3) . . ?
N5 N4 C21 111.0(2) . . ?
N5 N4 H4 116(3) . . ?
C21 N4 H4 130(3) . . ?
C23 N5 N4 105.8(2) . . ?
C23 N5 Fe2 115.20(18) . . ?
N4 N5 Fe2 135.86(16) . . ?
C28 N6 C24 117.4(3) . . ?
C28 N6 Fe2 127.3(2) . . ?
C24 N6 Fe2 115.16(18) . . ?
N1 C1 C2 122.3(3) . . ?
N1 C1 H1A 118.8 . . ?
C2 C1 H1A 118.8 . . ?
C3 C2 C1 119.2(3) . . ?
C3 C2 H2A 120.4 . . ?
C1 C2 H2A 120.4 . . ?
C2 C3 C4 119.6(3) . . ?
C2 C3 H3A 120.2 . . ?
C4 C3 H3A 120.2 . . ?
C3 C4 C5 118.1(3) . . ?
C3 C4 H4A 120.9 . . ?
C5 C4 H4A 120.9 . . ?
N1 C5 C4 122.7(2) . . ?
N1 C5 C6 113.4(2) . . ?
C4 C5 C6 123.9(2) . . ?
N2 C6 C7 111.2(2) . . ?
N2 C6 C5 115.3(2) . . ?
C7 C6 C5 133.5(2) . . ?
C8 C7 C6 105.1(2) . . ?
C8 C7 H7A 127.5 . . ?
C6 C7 H7A 127.5 . . ?
N3 C8 C7 107.2(2) . . ?
N3 C8 C10 123.2(2) . . ?
C7 C8 C10 129.6(2) . . ?
C10 C9 C14 120.5(2) . . ?
C10 C9 H9A 119.7 . . ?
C14 C9 H9A 119.7 . . ?
C9 C10 C11 119.4(2) . . ?
C9 C10 C8 122.0(2) . . ?
C11 C10 C8 118.6(2) . . ?
C12 C11 C10 119.7(3) . . ?
C12 C11 H11A 120.2 . . ?
C10 C11 H11A 120.2 . . ?
C13 C12 C11 120.4(3) . . ?
C13 C12 H12A 119.8 . . ?
C11 C12 H12A 119.8 . . ?
C12 C13 C14 121.1(3) . . ?
C12 C13 H13A 119.4 . . ?
C14 C13 H13A 119.4 . . ?
C13 C14 C9 118.8(3) . . ?
C13 C14 C16 120.5(3) . . ?
C9 C14 C16 120.4(3) . . ?
C20 C15 C16 121.8(2) . . ?
C20 C15 H15A 119.1 . . ?
C16 C15 H15A 119.1 . . ?
C17 C16 C15 118.3(3) . . ?
C17 C16 C14 123.2(3) . . ?
C15 C16 C14 118.5(2) . . ?
C18 C17 C16 120.1(3) . . ?
C18 C17 H17A 120.0 . . ?
C16 C17 H17A 120.0 . . ?
C17 C18 C19 121.0(3) . . ?
C17 C18 H18A 119.5 . . ?
C19 C18 H18A 119.5 . . ?
C18 C19 C20 119.9(4) . . ?
C18 C19 H19A 120.0 . . ?
C20 C19 H19A 120.0 . . ?
C15 C20 C19 118.9(3) . . ?
C15 C20 C21 120.7(2) . . ?
C19 C20 C21 120.0(3) . . ?
N4 C21 C22 107.3(2) . . ?
N4 C21 C20 121.9(2) . . ?
C22 C21 C20 130.5(2) . . ?
C21 C22 C23 105.0(2) . . ?
C21 C22 H22A 127.5 . . ?
C23 C22 H22A 127.5 . . ?
N5 C23 C22 110.8(2) . . ?
N5 C23 C24 116.2(2) . . ?
C22 C23 C24 133.0(2) . . ?
N6 C24 C25 123.6(3) . . ?
N6 C24 C23 113.7(2) . . ?
C25 C24 C23 122.7(3) . . ?
C26 C25 C24 118.3(4) . . ?
C26 C25 H25A 120.8 . . ?
C24 C25 H25A 120.8 . . ?
C25 C26 C27 119.4(4) . . ?
C25 C26 H26A 120.3 . . ?
C27 C26 H26A 120.3 . . ?
C26 C27 C28 119.4(4) . . ?
C26 C27 H27A 120.3 . . ?
C28 C27 H27A 120.3 . . ?
N6 C28 C27 121.9(4) . . ?
N6 C28 H28A 119.1 . . ?
C27 C28 H28A 119.1 . . ?
O2 Fe3 O2 90.99(8) . 5 ?
O2 Fe3 O2 90.99(8) . 9 ?
O2 Fe3 O2 90.99(8) 5 9 ?
O2 Fe3 O1 96.00(7) . 9 ?
O2 Fe3 O1 170.18(7) 5 9 ?
O2 Fe3 O1 82.02(6) 9 9 ?
O2 Fe3 O1 170.18(7) . 5 ?
O2 Fe3 O1 82.02(6) 5 5 ?
O2 Fe3 O1 96.00(7) 9 5 ?
O1 Fe3 O1 91.81(7) 9 5 ?
O2 Fe3 O1 82.02(6) . . ?
O2 Fe3 O1 96.00(7) 5 . ?
O2 Fe3 O1 170.18(7) 9 . ?
O1 Fe3 O1 91.81(7) 9 . ?
O1 Fe3 O1 91.81(7) 5 . ?
C29 O1 Fe3 113.72(13) . . ?
C30 O2 Fe3 113.68(14) . . ?
O1 C29 C34 124.5(2) . . ?
O1 C29 C30 114.98(19) . . ?
C34 C29 C30 120.5(2) . . ?
O2 C30 C31 124.2(2) . . ?
O2 C30 C29 115.43(19) . . ?
C31 C30 C29 120.4(2) . . ?
C30 C31 C32 122.0(2) . . ?
C30 C31 H31A 119.0 . . ?
C32 C31 H31A 119.0 . . ?
O3 C32 C31 124.8(3) . . ?
O3 C32 C33 117.7(3) . . ?
C31 C32 C33 117.4(2) . . ?
O4 C33 C34 124.2(3) . . ?
O4 C33 C32 117.3(3) . . ?
C34 C33 C32 118.5(2) . . ?
C29 C34 C33 121.0(2) . . ?
C29 C34 H34A 119.5 . . ?
C33 C34 H34A 119.5 . . ?
C1S O1S H1S 113.1 . . ?
O1S C1S H1S1 109.0 . . ?
O1S C1S H1S2 106.3 . . ?
H1S1 C1S H1S2 109.5 . . ?
O1S C1S H1S3 113.1 . . ?
H1S1 C1S H1S3 109.5 . . ?
H1S2 C1S H1S3 109.5 . . ?
F3 B1 F2 112.3(16) . . ?
F3 B1 F4 110.3(16) . . ?
F2 B1 F4 112.0(17) . . ?
F3 B1 F1 109.4(17) . . ?
F2 B1 F1 104.1(15) . . ?
F4 B1 F1 108.4(16) . . ?

loop_
_geom_bond_atom_site_label_1
_geom_bond_atom_site_label_2
_geom_bond_distance
_geom_bond_site_symmetry_2
_geom_bond_publ_flag
Fe1 N2 1.9681(19) . ?
Fe1 N2 1.9681(19) 9 ?
Fe1 N2 1.9681(19) 5 ?
Fe1 N1 2.0174(19) 9 ?
Fe1 N1 2.0174(19) 5 ?
Fe1 N1 2.0174(19) . ?
Fe2 N5 2.050(2) 5 ?
Fe2 N5 2.050(2) 9 ?
Fe2 N5 2.050(2) . ?
Fe2 N6 2.091(2) . ?
Fe2 N6 2.091(2) 9 ?
Fe2 N6 2.091(2) 5 ?
N1 C1 1.341(3) . ?
N1 C5 1.353(3) . ?
N2 C6 1.330(3) . ?
N2 N3 1.350(3) . ?
N3 C8 1.365(3) . ?
N3 H3 0.91(2) . ?
N4 N5 1.343(3) . ?
N4 C21 1.359(3) . ?
N4 H4 0.90(2) . ?
N5 C23 1.340(3) . ?
N6 C28 1.351(4) . ?
N6 C24 1.353(4) . ?
C1 C2 1.389(4) . ?
C1 H1A 0.9300 . ?
C2 C3 1.371(5) . ?
C2 H2A 0.9300 . ?
C3 C4 1.387(5) . ?
C3 H3A 0.9300 . ?
C4 C5 1.389(4) . ?
C4 H4A 0.9300 . ?
C5 C6 1.459(3) . ?
C6 C7 1.391(3) . ?
C7 C8 1.375(4) . ?
C7 H7A 0.9300 . ?
C8 C10 1.470(3) . ?
C9 C10 1.385(4) . ?
C9 C14 1.394(4) . ?
C9 H9A 0.9300 . ?
C10 C11 1.392(4) . ?
C11 C12 1.388(5) . ?
C11 H11A 0.9300 . ?
C12 C13 1.358(6) . ?
C12 H12A 0.9300 . ?
C13 C14 1.383(5) . ?
C13 H13A 0.9300 . ?
C14 C16 1.470(4) . ?
C15 C20 1.374(4) . ?
C15 C16 1.401(4) . ?
C15 H15A 0.9300 . ?
C16 C17 1.394(4) . ?
C17 C18 1.376(7) . ?
C17 H17A 0.9300 . ?
C18 C19 1.384(6) . ?
C18 H18A 0.9300 . ?
C19 C20 1.393(4) . ?
C19 H19A 0.9300 . ?
C20 C21 1.471(4) . ?
C21 C22 1.375(4) . ?
C22 C23 1.394(4) . ?
C22 H22A 0.9300 . ?
C23 C24 1.466(4) . ?
C24 C25 1.381(4) . ?
C25 C26 1.373(6) . ?
C25 H25A 0.9300 . ?
C26 C27 1.384(8) . ?
C26 H26A 0.9300 . ?
C27 C28 1.389(6) . ?
C27 H27A 0.9300 . ?
C28 H28A 0.9300 . ?
Fe3 O2 1.9948(16) . ?
Fe3 O2 1.9948(16) 5 ?
Fe3 O2 1.9949(16) 9 ?
Fe3 O1 2.0071(16) 9 ?
Fe3 O1 2.0071(16) 5 ?
Fe3 O1 2.0071(16) . ?
O1 C29 1.308(3) . ?
O2 C30 1.311(3) . ?
O3 C32 1.226(4) . ?
O4 C33 1.225(4) . ?
C29 C34 1.360(3) . ?
C29 C30 1.510(3) . ?
C30 C31 1.354(3) . ?
C31 C32 1.421(4) . ?
C31 H31A 0.9300 . ?
C32 C33 1.551(4) . ?
C33 C34 1.423(4) . ?
C34 H34A 0.9300 . ?
O1S C1S 1.377(15) . ?
O1S H1S 0.8202 . ?
C1S H1S1 0.9600 . ?
C1S H1S2 0.9603 . ?
C1S H1S3 0.9596 . ?
B1 F3 1.37(2) . ?
B1 F2 1.377(15) . ?
B1 F4 1.377(18) . ?
B1 F1 1.406(19) . ?

loop_
_geom_hbond_atom_site_label_D
_geom_hbond_atom_site_label_H
_geom_hbond_atom_site_label_A
_geom_hbond_distance_DH
_geom_hbond_distance_HA
_geom_hbond_distance_DA
_geom_hbond_angle_DHA
_geom_hbond_site_symmetry_A
_geom_hbond_publ_flag
N3 H3 O1 0.91(2) 2.10(3) 2.940(2) 152(4) . yes
N4 H4 O2 0.90(2) 2.09(3) 2.995(3) 177(5) 5 yes
